data_2208538
loop_
_publ_author_name
'Asker, Erol'
'Masnovi, John'

_publ_section_title
;
 9-Ethyl-3-(9<i>H</i>-9-ethylcarbazol-3-yl)-4-nitro-9<i>H</i>-carbazole
;
_journal_coeditor_code BV2010
_journal_issue 4
_journal_name_full 'Acta Crystallographica Section E'
_journal_page_first o1606
_journal_page_last o1608
_journal_paper_doi 10.1107/S1600536806010713
_journal_volume 62
_journal_year 2006
_chemical_formula_iupac 'C28 H23 N3 O2'
_chemical_formula_moiety 'C28 H23 N3 O2'
_chemical_formula_sum 'C28 H23 N3 O2'
_chemical_formula_weight 433.49
_chemical_name_common 9-Ethyl-3-(9-ethylcarbazol-3-yl)-4-nitrocarbazole
_chemical_name_systematic
;
9-Ethyl-3-(9-ethyl-9H-carbazol-3-yl)-4-nitro-9H-carbazole
;
_space_group_IT_number 9
_symmetry_cell_setting monoclinic
_symmetry_space_group_name_Hall 'C -2yc'
_symmetry_space_group_name_H-M 'C 1 c 1'
_atom_sites_solution_hydrogens geom
_atom_sites_solution_primary direct
_atom_sites_solution_secondary difmap
_audit_creation_method 'WinGX routine CIF_UPDATE'
_cell_angle_alpha 90
_cell_angle_beta 90.721(7)
_cell_angle_gamma 90
_cell_formula_units_Z 4
_cell_length_a 16.2810(13)
_cell_length_b 13.8472(8)
_cell_length_c 9.9233(9)
_cell_measurement_reflns_used 25
_cell_measurement_temperature 295(2)
_cell_measurement_theta_max 18.37
_cell_measurement_theta_min 5.69
_cell_volume 2237.0(3)
_computing_cell_refinement 'CAD-4 PC Software'
_computing_data_collection 'CAD-4 PC Software (Enraf--Nonius, 1993)'
_computing_data_reduction 'DATRD2 in NRCVAX (Gabe <i>et al.</i>,  1989)'
_computing_molecular_graphics 'ORTEP-3 for Windows (Farrugia, 1997) and PLATON (Spek, 2003)'
_computing_publication_material 'WinGX publication routines (Farrugia, 1999)'
_computing_structure_refinement SHELXL97
_computing_structure_solution 'SHELXS97 (Sheldrick, 1997)'
_diffrn_measured_fraction_theta_full 0.994
_diffrn_measured_fraction_theta_max 0.994
_diffrn_measurement_device 'Enraf--Nonius CAD-4'
_diffrn_measurement_method '\w scan b/P/b'
_diffrn_radiation_monochromator graphite
_diffrn_radiation_source 'fine-focus sealed tube'
_diffrn_radiation_type MoK\a
_diffrn_radiation_wavelength 0.71073
_diffrn_reflns_av_R_equivalents 0.0102
_diffrn_reflns_limit_h_max 19
_diffrn_reflns_limit_h_min -19
_diffrn_reflns_limit_k_max 16
_diffrn_reflns_limit_k_min -16
_diffrn_reflns_limit_l_max 11
_diffrn_reflns_limit_l_min 0
_diffrn_reflns_number 2071
_diffrn_reflns_theta_full 25.03
_diffrn_reflns_theta_max 25.03
_diffrn_reflns_theta_min 1.93
_diffrn_standards_decay_% 1.1
_diffrn_standards_interval_time 120
_diffrn_standards_number 3
_exptl_absorpt_coefficient_mu 0.082
_exptl_absorpt_correction_type none
_exptl_crystal_colour yellow
_exptl_crystal_density_diffrn 1.287
_exptl_crystal_density_method 'not measured'
_exptl_crystal_description slab
_exptl_crystal_F_000 912
_exptl_crystal_size_max 0.51
_exptl_crystal_size_mid 0.27
_exptl_crystal_size_min 0.17
_refine_diff_density_max 0.137
_refine_diff_density_min -0.168
_refine_ls_extinction_method none
_refine_ls_goodness_of_fit_ref 1.028
_refine_ls_hydrogen_treatment constr
_refine_ls_matrix_type full
_refine_ls_number_parameters 299
_refine_ls_number_reflns 1975
_refine_ls_number_restraints 2
_refine_ls_restrained_S_all 1.028
_refine_ls_R_factor_all 0.0611
_refine_ls_R_factor_gt 0.0384
_refine_ls_shift/su_max 0.017
_refine_ls_shift/su_mean 0.003
_refine_ls_structure_factor_coef Fsqd
_refine_ls_weighting_details 'calc w = 1/[\s^2^(Fo^2^)+(0.0661P)^2^+0.1062P] where P=(Fo^2^+2Fc^2^)/3'
_refine_ls_weighting_scheme calc
_refine_ls_wR_factor_gt 0.1001
_refine_ls_wR_factor_ref 0.1065
_reflns_number_gt 1466
_reflns_number_total 1975
_reflns_threshold_expression I>2\s(I)
_cod_data_source_file bv2010.cif
_cod_data_source_block I
_cod_original_sg_symbol_H-M 'C c'
_cod_database_code 2208538
_cod_database_fobs_code 2208538

loop_
_symmetry_equiv_pos_as_xyz
'x, y, z'
'x, -y, z+1/2'
'x+1/2, y+1/2, z'
'x+1/2, -y+1/2, z+1/2'

loop_
_atom_site_type_symbol
_atom_site_label
_atom_site_fract_x
_atom_site_fract_y
_atom_site_fract_z
_atom_site_U_iso_or_equiv
_atom_site_adp_type
_atom_site_calc_flag
_atom_site_refinement_flags
_atom_site_occupancy
N N4 0.64411(18) 0.0612(2) 0.3957(3) 0.0577(7) Uani d . 1
O O1 0.6469(3) -0.0107(2) 0.4645(4) 0.1079(11) Uani d . 1
O O2 0.6068(3) 0.0666(2) 0.2912(4) 0.1139(13) Uani d . 1
N N9 0.8983(2) 0.2210(3) 0.4367(4) 0.0572(10) Uani d . 1
C C1 0.7774(3) 0.3050(3) 0.5396(5) 0.0585(13) Uani d . 1
H H1 0.8069 0.3581 0.5708 0.07 Uiso calc R 1
C C2 0.6937(3) 0.2978(3) 0.5596(5) 0.0572(12) Uani d . 1
H H2 0.6672 0.3471 0.6056 0.069 Uiso calc R 1
C C3 0.6472(3) 0.2188(3) 0.5130(4) 0.0514(12) Uani d . 1
C C4 0.6896(3) 0.1458(3) 0.4450(4) 0.0485(11) Uani d . 1
C C4a 0.7732(3) 0.1496(3) 0.4206(4) 0.0489(11) Uani d . 1
C C4b 0.8323(3) 0.0897(3) 0.3496(4) 0.0494(11) Uani d . 1
C C5 0.8275(3) 0.0051(4) 0.2724(5) 0.0621(13) Uani d . 1
H H5 0.7775 -0.0262 0.2597 0.074 Uiso calc R 1
C C6 0.8977(3) -0.0308(4) 0.2157(5) 0.0712(14) Uani d . 1
H H6 0.8954 -0.0871 0.1647 0.085 Uiso calc R 1
C C7 0.9728(3) 0.0169(5) 0.2345(5) 0.0711(14) Uani d . 1
H H7 1.0196 -0.0091 0.196 0.085 Uiso calc R 1
C C8 0.9796(3) 0.0990(4) 0.3060(5) 0.0681(15) Uani d . 1
H H8 1.0302 0.1294 0.3171 0.082 Uiso calc R 1
C C8a 0.9084(3) 0.1377(4) 0.3636(5) 0.0553(12) Uani d . 1
C C9a 0.8160(3) 0.2300(3) 0.4713(4) 0.0478(11) Uani d . 1
C C10 0.9628(3) 0.2899(4) 0.4738(5) 0.0714(15) Uani d . 1
H H10A 0.9395 0.3544 0.4766 0.086 Uiso calc R 1
H H10B 1.0047 0.2893 0.4052 0.086 Uiso calc R 1
C C11 1.0019(4) 0.2674(5) 0.6083(6) 0.0922(19) Uani d . 1
H H11A 1.0441 0.3139 0.6279 0.138 Uiso calc R 1
H H11B 1.0256 0.2039 0.6059 0.138 Uiso calc R 1
H H11C 0.961 0.2698 0.6771 0.138 Uiso calc R 1
N N9' 0.3058(2) 0.2217(3) 0.5963(4) 0.0535(9) Uani d . 1
C C1' 0.4270(3) 0.3021(4) 0.4919(4) 0.0563(13) Uani d . 1
H H1' 0.3976 0.3528 0.4529 0.068 Uiso calc R 1
C C2' 0.5104(3) 0.2958(3) 0.4790(5) 0.0571(12) Uani d . 1
H H2' 0.5375 0.3446 0.4331 0.069 Uiso calc R 1
C C3' 0.5571(3) 0.2183(3) 0.5325(4) 0.0491(11) Uani d . 1
C C4' 0.5170(3) 0.1471(3) 0.6020(4) 0.0483(11) Uani d . 1
H H4' 0.5466 0.0956 0.6381 0.058 Uiso calc R 1
C C4a' 0.4323(3) 0.1517(3) 0.6189(4) 0.0468(11) Uani d . 1
C C4b' 0.3736(3) 0.0925(3) 0.6887(5) 0.0511(11) Uani d . 1
C C5' 0.3793(3) 0.0082(3) 0.7651(5) 0.0592(12) Uani d . 1
H H5' 0.4297 -0.0223 0.7777 0.071 Uiso calc R 1
C C6' 0.3091(3) -0.0292(4) 0.8219(5) 0.0687(14) Uani d . 1
H H6' 0.313 -0.0842 0.8755 0.082 Uiso calc R 1
C C7' 0.2336(3) 0.0129(5) 0.8009(5) 0.0788(16) Uani d . 1
H H7' 0.1872 -0.0152 0.8379 0.095 Uiso calc R 1
C C8' 0.2255(3) 0.0981(4) 0.7243(5) 0.0650(14) Uani d . 1
H H8' 0.1746 0.1271 0.7104 0.078 Uiso calc R 1
C C8a' 0.2962(3) 0.1367(3) 0.6706(4) 0.0511(11) Uani d . 1
C C9a' 0.3874(3) 0.2309(3) 0.5648(5) 0.0512(12) Uani d . 1
C C10' 0.2417(3) 0.2886(4) 0.5556(5) 0.0605(13) Uani d . 1
H H10C 0.2641 0.3535 0.5538 0.073 Uiso calc R 1
H H10D 0.1983 0.2873 0.6217 0.073 Uiso calc R 1
C C11' 0.2052(3) 0.2646(4) 0.4167(6) 0.0807(17) Uani d . 1
H H11D 0.1625 0.3099 0.3949 0.121 Uiso calc R 1
H H11E 0.1829 0.2004 0.4179 0.121 Uiso calc R 1
H H11F 0.2475 0.2684 0.3503 0.121 Uiso calc R 1

loop_
_atom_site_aniso_label
_atom_site_aniso_U_11
_atom_site_aniso_U_22
_atom_site_aniso_U_33
_atom_site_aniso_U_12
_atom_site_aniso_U_13
_atom_site_aniso_U_23
N4 0.0492(16) 0.0518(18) 0.072(2) 0.0027(13) -0.0035(14) -0.0034(16)
O1 0.144(3) 0.0511(15) 0.128(3) -0.0102(17) -0.023(2) 0.015(2)
O2 0.142(3) 0.096(2) 0.103(2) -0.031(2) -0.064(2) 0.0035(19)
N9 0.051(2) 0.068(2) 0.052(2) -0.011(2) -0.0044(18) 0.000(2)
C1 0.065(3) 0.053(3) 0.058(3) -0.007(2) -0.004(2) 0.000(2)
C2 0.058(3) 0.059(3) 0.055(3) 0.002(3) -0.001(2) -0.009(2)
C3 0.048(3) 0.057(3) 0.049(3) 0.004(2) -0.004(2) 0.004(2)
C4 0.045(3) 0.045(2) 0.056(3) -0.002(2) -0.004(2) 0.004(2)
C4a 0.048(3) 0.051(3) 0.047(3) 0.000(2) -0.007(2) 0.004(2)
C4b 0.055(3) 0.054(3) 0.039(2) 0.002(2) -0.005(2) 0.010(2)
C5 0.071(3) 0.058(3) 0.057(3) 0.006(3) -0.012(2) 0.000(2)
C6 0.080(4) 0.067(3) 0.067(4) 0.022(3) 0.002(3) -0.005(3)
C7 0.064(3) 0.084(4) 0.066(3) 0.017(3) 0.014(3) 0.008(3)
C8 0.061(3) 0.087(4) 0.057(3) 0.006(3) 0.002(3) 0.013(3)
C8a 0.051(3) 0.067(3) 0.047(3) 0.003(3) -0.009(2) 0.005(2)
C9a 0.045(3) 0.055(3) 0.043(3) -0.004(2) -0.003(2) 0.002(2)
C10 0.063(3) 0.082(4) 0.068(3) -0.007(3) -0.017(3) 0.007(3)
C11 0.082(4) 0.124(5) 0.071(4) -0.020(4) -0.019(3) 0.010(3)
N9' 0.042(2) 0.059(2) 0.059(3) 0.0061(19) -0.0045(17) -0.0032(19)
C1' 0.062(3) 0.055(3) 0.051(3) 0.018(2) -0.005(2) 0.008(2)
C2' 0.066(3) 0.050(3) 0.055(3) 0.003(2) 0.002(2) 0.006(2)
C3' 0.056(3) 0.047(2) 0.044(2) 0.005(2) 0.002(2) 0.000(2)
C4' 0.050(3) 0.047(2) 0.048(2) 0.007(2) -0.009(2) 0.004(2)
C4a' 0.050(3) 0.049(2) 0.041(2) 0.003(2) -0.003(2) -0.001(2)
C4b' 0.049(3) 0.052(3) 0.052(3) -0.003(2) -0.008(2) -0.001(2)
C5' 0.054(3) 0.058(3) 0.066(3) -0.007(3) 0.000(2) -0.002(3)
C6' 0.079(4) 0.065(3) 0.061(3) -0.015(3) -0.004(3) 0.003(3)
C7' 0.072(4) 0.087(4) 0.077(4) -0.031(3) 0.000(3) -0.004(3)
C8' 0.043(3) 0.079(4) 0.073(3) 0.000(2) 0.004(2) -0.012(3)
C8a' 0.051(3) 0.056(3) 0.047(3) -0.001(3) 0.002(2) -0.011(2)
C9a' 0.055(3) 0.052(3) 0.047(3) 0.007(2) -0.008(2) -0.005(2)
C10' 0.048(3) 0.061(3) 0.072(3) 0.023(2) 0.001(2) -0.011(2)
C11' 0.078(4) 0.077(3) 0.086(4) 0.028(3) -0.037(3) -0.013(3)

loop_
_atom_type_symbol
_atom_type_description
_atom_type_scat_dispersion_real
_atom_type_scat_dispersion_imag
_atom_type_scat_source
C C 0.0033 0.0016 'International Tables Vol C Tables 4.2.6.8 and 6.1.1.4'
H H 0 0 'International Tables Vol C Tables 4.2.6.8 and 6.1.1.4'
N N 0.0061 0.0033 'International Tables Vol C Tables 4.2.6.8 and 6.1.1.4'
O O 0.0106 0.006 'International Tables Vol C Tables 4.2.6.8 and 6.1.1.4'

loop_
_geom_angle_atom_site_label_1
_geom_angle_atom_site_label_2
_geom_angle_atom_site_label_3
_geom_angle
_geom_angle_publ_flag
O2 N4 O1 123.8(3) ?
O2 N4 C4 119.2(3) ?
O1 N4 C4 117.0(3) ?
C8a N9 C9a 109.1(4) ?
C8a N9 C10 126.2(4) ?
C9a N9 C10 124.8(4) ?
C2 C1 C9a 117.9(4) ?
C2 C1 H1 121.1 ?
C9a C1 H1 121.1 ?
C1 C2 C3 122.4(5) ?
C1 C2 H2 118.8 ?
C3 C2 H2 118.8 ?
C4 C3 C2 117.0(4) ?
C4 C3 C3' 123.6(4) ?
C2 C3 C3' 119.4(5) ?
C4a C4 C3 123.1(4) y
C4a C4 N4 117.7(4) ?
C3 C4 N4 119.2(4) ?
C4 C4a C9a 116.9(4) ?
C4 C4a C4b 135.8(4) ?
C9a C4a C4b 107.3(4) ?
C5 C4b C8a 119.4(5) ?
C5 C4b C4a 135.0(4) ?
C8a C4b C4a 105.5(4) ?
C6 C5 C4b 119.1(5) ?
C6 C5 H5 120.5 ?
C4b C5 H5 120.5 ?
C5 C6 C7 120.2(5) ?
C5 C6 H6 119.9 ?
C7 C6 H6 119.9 ?
C8 C7 C6 122.5(5) ?
C8 C7 H7 118.8 ?
C6 C7 H7 118.8 ?
C7 C8 C8a 118.3(5) ?
C7 C8 H8 120.9 ?
C8a C8 H8 120.9 ?
N9 C8a C8 129.8(5) ?
N9 C8a C4b 109.7(4) ?
C8 C8a C4b 120.5(5) ?
N9 C9a C1 128.9(4) ?
N9 C9a C4a 108.4(4) ?
C1 C9a C4a 122.7(4) ?
N9 C10 C11 112.5(5) ?
N9 C10 H10A 109.1 ?
C11 C10 H10A 109.1 ?
N9 C10 H10B 109.1 ?
C11 C10 H10B 109.1 ?
H10A C10 H10B 107.8 ?
C10 C11 H11A 109.5 ?
C10 C11 H11B 109.5 ?
H11A C11 H11B 109.5 ?
C10 C11 H11C 109.5 ?
H11A C11 H11C 109.5 ?
H11B C11 H11C 109.5 ?
C9a' N9' C8a' 108.3(4) ?
C9a' N9' C10' 124.9(4) ?
C8a' N9' C10' 126.9(4) ?
C2' C1' C9a' 118.1(4) ?
C2' C1' H1' 120.9 ?
C9a' C1' H1' 120.9 ?
C1' C2' C3' 122.9(5) ?
C1' C2' H2' 118.6 ?
C3' C2' H2' 118.6 ?
C4' C3' C2' 118.5(5) ?
C4' C3' C3 123.1(4) ?
C2' C3' C3 118.4(4) ?
C3' C4' C4a' 120.4(4) y
C3' C4' H4' 119.8 ?
C4a' C4' H4' 119.8 ?
C4' C4a' C9a' 119.7(4) ?
C4' C4a' C4b' 134.1(4) ?
C9a' C4a' C4b' 106.2(4) ?
C5' C4b' C8a' 119.1(5) ?
C5' C4b' C4a' 134.1(4) ?
C8a' C4b' C4a' 106.8(4) ?
C6' C5' C4b' 119.0(5) ?
C6' C5' H5' 120.5 ?
C4b' C5' H5' 120.5 ?
C7' C6' C5' 121.4(5) ?
C7' C6' H6' 119.3 ?
C5' C6' H6' 119.3 ?
C6' C7' C8' 121.0(5) ?
C6' C7' H7' 119.5 ?
C8' C7' H7' 119.5 ?
C8a' C8' C7' 117.3(5) ?
C8a' C8' H8' 121.3 ?
C7' C8' H8' 121.3 ?
C8' C8a' N9' 128.9(4) ?
C8' C8a' C4b' 122.0(5) ?
N9' C8a' C4b' 109.0(4) ?
N9' C9a' C1' 129.9(4) ?
N9' C9a' C4a' 109.7(4) ?
C1' C9a' C4a' 120.4(4) ?
N9' C10' C11' 112.5(4) ?
N9' C10' H10C 109.1 ?
C11' C10' H10C 109.1 ?
N9' C10' H10D 109.1 ?
C11' C10' H10D 109.1 ?
H10C C10' H10D 107.8 ?
C10' C11' H11D 109.5 ?
C10' C11' H11E 109.5 ?
H11D C11' H11E 109.5 ?
C10' C11' H11F 109.5 ?
H11D C11' H11F 109.5 ?
H11E C11' H11F 109.5 ?

loop_
_geom_bond_atom_site_label_1
_geom_bond_atom_site_label_2
_geom_bond_distance
_geom_bond_publ_flag
N4 O2 1.197(4) ?
N4 O1 1.208(4) ?
N4 C4 1.466(5) ?
N9 C8a 1.374(6) ?
N9 C9a 1.392(6) ?
N9 C10 1.463(6) ?
C1 C2 1.383(7) ?
C1 C9a 1.394(7) ?
C1 H1 0.93 ?
C2 C3 1.406(6) ?
C2 H2 0.93 ?
C3 C4 1.402(6) y
C3 C3' 1.482(4) ?
C4 C4a 1.388(6) ?
C4a C9a 1.403(6) ?
C4a C4b 1.458(6) ?
C4b C5 1.402(7) ?
C4b C8a 1.410(6) ?
C5 C6 1.373(7) ?
C5 H5 0.93 ?
C6 C7 1.400(8) ?
C6 H6 0.93 ?
C7 C8 1.343(8) ?
C7 H7 0.93 ?
C8 C8a 1.406(7) ?
C8 H8 0.93 ?
C10 C11 1.505(7) ?
C10 H10A 0.97 ?
C10 H10B 0.97 ?
C11 H11A 0.96 ?
C11 H11B 0.96 ?
C11 H11C 0.96 ?
N9' C9a' 1.374(6) ?
N9' C8a' 1.398(6) ?
N9' C10' 1.450(5) ?
C1' C2' 1.368(6) ?
C1' C9a' 1.387(7) ?
C1' H1' 0.93 ?
C2' C3' 1.415(6) ?
C2' H2' 0.93 ?
C3' C4' 1.373(6) y
C4' C4a' 1.393(6) ?
C4' H4' 0.93 ?
C4a' C9a' 1.420(6) ?
C4a' C4b' 1.443(6) ?
C4b' C5' 1.394(6) ?
C4b' C8a' 1.410(6) ?
C5' C6' 1.382(6) ?
C5' H5' 0.93 ?
C6' C7' 1.374(7) ?
C6' H6' 0.93 ?
C7' C8' 1.408(8) ?
C7' H7' 0.93 ?
C8' C8a' 1.382(6) ?
C8' H8' 0.93 ?
C10' C11' 1.530(6) ?
C10' H10C 0.97 ?
C10' H10D 0.97 ?
C11' H11D 0.96 ?
C11' H11E 0.96 ?
C11' H11F 0.96 ?

loop_
_geom_hbond_atom_site_label_D
_geom_hbond_atom_site_label_H
_geom_hbond_atom_site_label_A
_geom_hbond_site_symmetry_A
_geom_hbond_distance_DH
_geom_hbond_distance_HA
_geom_hbond_distance_DA
_geom_hbond_angle_DHA
_geom_hbond_publ_flag
C11 H11a O2 4_555 0.96 2.52 3.379(7) 149 y
C11' H11d O1 3_455 0.96 2.59 3.290(6) 130 y

loop_
_geom_torsion_atom_site_label_1
_geom_torsion_atom_site_label_2
_geom_torsion_atom_site_label_3
_geom_torsion_atom_site_label_4
_geom_torsion
_geom_torsion_publ_flag
C9a C1 C2 C3 -0.5(7) n
C1 C2 C3 C4 0.4(6) n
C1 C2 C3 C3' -177.1(4) n
C2 C3 C4 C4a -1.3(7) n
C3' C3 C4 C4a 176.2(4) n
C2 C3 C4 N4 179.3(3) n
C3' C3 C4 N4 -3.2(6) n
O2 N4 C4 C4a -98.0(5) n
O1 N4 C4 C4a 82.0(5) n
O2 N4 C4 C3 81.5(5) n
O1 N4 C4 C3 -98.6(5) n
C3 C4 C4a C9a 2.0(6) n
N4 C4 C4a C9a -178.5(4) n
C3 C4 C4a C4b -176.5(5) n
N4 C4 C4a C4b 3.0(7) n
C4 C4a C4b C5 3.1(9) n
C9a C4a C4b C5 -175.6(5) n
C4 C4a C4b C8a 179.3(5) n
C9a C4a C4b C8a 0.7(5) n
C8a C4b C5 C6 2.1(7) n
C4a C4b C5 C6 178.0(5) n
C4b C5 C6 C7 -0.4(7) n
C5 C6 C7 C8 -0.7(8) n
C6 C7 C8 C8a 0.0(8) n
C9a N9 C8a C8 179.2(5) n
C10 N9 C8a C8 -1.0(8) n
C9a N9 C8a C4b -0.4(5) n
C10 N9 C8a C4b 179.3(4) n
C7 C8 C8a N9 -177.8(5) n
C7 C8 C8a C4b 1.8(7) n
C5 C4b C8a N9 176.8(4) n
C4a C4b C8a N9 -0.2(5) n
C5 C4b C8a C8 -2.9(7) n
C4a C4b C8a C8 -179.9(4) n
C8a N9 C9a C1 -176.8(5) n
C10 N9 C9a C1 3.5(7) n
C8a N9 C9a C4a 0.9(5) n
C10 N9 C9a C4a -178.9(4) n
C2 C1 C9a N9 178.7(4) n
C2 C1 C9a C4a 1.3(7) n
C4 C4a C9a N9 -179.9(4) n
C4b C4a C9a N9 -1.0(5) n
C4 C4a C9a C1 -2.0(6) n
C4b C4a C9a C1 176.9(4) n
C8a N9 C10 C11 -91.3(6) n
C9a N9 C10 C11 88.4(6) y
C9a' C1' C2' C3' 2.3(6) n
C1' C2' C3' C4' -1.0(6) n
C1' C2' C3' C3 -179.8(4) n
C4 C3 C3' C4' 61.0(4) n
C2 C3 C3' C4' -121.6(6) n
C4 C3 C3' C2' -120.2(6) n
C2 C3 C3' C2' 57.2(3) n
C2' C3' C4' C4a' 0.1(7) n
C3 C3' C4' C4a' 178.9(4) n
C3' C4' C4a' C9a' -0.6(6) n
C3' C4' C4a' C4b' -177.3(5) n
C4' C4a' C4b' C5' -0.4(9) n
C9a' C4a' C4b' C5' -177.4(5) n
C4' C4a' C4b' C8a' 178.6(5) n
C9a' C4a' C4b' C8a' 1.6(5) n
C8a' C4b' C5' C6' -0.5(7) n
C4a' C4b' C5' C6' 178.4(5) n
C4b' C5' C6' C7' 2.2(7) n
C5' C6' C7' C8' -2.2(8) n
C6' C7' C8' C8a' 0.5(8) n
C7' C8' C8a' N9' -177.1(5) n
C7' C8' C8a' C4b' 1.2(7) n
C9a' N9' C8a' C8' 179.7(5) n
C10' N9' C8a' C8' -1.6(7) n
C9a' N9' C8a' C4b' 1.2(5) n
C10' N9' C8a' C4b' 179.9(4) n
C5' C4b' C8a' C8' -1.2(7) n
C4a' C4b' C8a' C8' 179.6(4) n
C5' C4b' C8a' N9' 177.4(4) n
C4a' C4b' C8a' N9' -1.8(5) n
C8a' N9' C9a' C1' 179.4(5) n
C10' N9' C9a' C1' 0.6(8) n
C8a' N9' C9a' C4a' -0.2(5) n
C10' N9' C9a' C4a' -178.9(4) n
C2' C1' C9a' N9' 177.7(5) n
C2' C1' C9a' C4a' -2.8(7) n
C4' C4a' C9a' N9' -178.4(4) n
C4b' C4a' C9a' N9' -0.9(5) n
C4' C4a' C9a' C1' 2.0(6) n
C4b' C4a' C9a' C1' 179.5(4) n
C9a' N9' C10' C11' 87.1(6) y
C8a' N9' C10' C11' -91.4(6) n

loop_
_cod_related_entry_id
_cod_related_entry_database
_cod_related_entry_code
1 ChemSpider 21128568
